data_7012991
loop_
_publ_author_name
'Hesford, Matthew J.'
'Levason, William'
'Matthews, Melissa L.'
'Reid, Gillian'

_publ_section_title
;
 Synthesis and complexation of the mixed tellurium?oxygen macrocycles
 1-tellura-4,7-dioxacyclononane, [9]aneO2Te, and
 1,10-ditellura-4,7,13,16-tetraoxacyclooctadecane, [18]aneO4Te2 and
 their selenium analogues
;
_journal_issue 14
_journal_name_full 'Dalton Transactions'
_journal_page_first 2852
_journal_paper_doi 10.1039/b303365c
_journal_year 2003
_chemical_compound_source MeOH
_chemical_formula_moiety 'C12 H24 Cl2 O4 Pt Te2 '
_chemical_formula_structural '[PtCl2([18]aneTe2O4)]'
_chemical_formula_sum 'C12 H24 Cl2 O4 Pt Te2'
_chemical_formula_weight 753.52
_space_group_IT_number 14
_symmetry_cell_setting monoclinic
_symmetry_Int_Tables_number 14
_symmetry_space_group_name_Hall '-P 2yn'
_symmetry_space_group_name_H-M 'P 1 21/n 1'
_audit_creation_date 2003-03-12
_audit_creation_method 'by teXsan for Windows v1.06'
_cell_angle_alpha 90
_cell_angle_beta 96.440(2)
_cell_angle_gamma 90
_cell_formula_units_Z 4
_cell_length_a 10.5179(3)
_cell_length_b 15.9441(5)
_cell_length_c 11.0394(3)
_cell_measurement_reflns_used 0
_cell_measurement_temperature 120.0(1)
_cell_measurement_theta_max 0.0
_cell_measurement_theta_min 0.0
_cell_volume 1839.61(9)
_computing_cell_refinement 'Nonius Kappa CCD Diffractometer Control'
_computing_data_collection 'Nonius Kappa CCD Diffractometer Control'
_computing_data_reduction 'teXsan for Windows version 1.06 (MSC, 1997-1999)'
_computing_publication_material 'teXsan for Windows version 1.06 (MSC, 1997-1999)'
_computing_structure_refinement 'teXsan for Windows version 1.06 (MSC, 1997-1999)'
_computing_structure_solution
;
DIRDIF92 PATTY (Beurskens, 1992)
;
_diffrn_ambient_temperature 120.0(1)
_diffrn_measurement_device 'Nonius Kappa CCD'
_diffrn_measurement_method -
_diffrn_orient_matrix_UB_11 0.00000
_diffrn_orient_matrix_UB_12 0.00000
_diffrn_orient_matrix_UB_13 0.00000
_diffrn_orient_matrix_UB_21 0.00000
_diffrn_orient_matrix_UB_22 0.00000
_diffrn_orient_matrix_UB_23 0.00000
_diffrn_orient_matrix_UB_31 0.00000
_diffrn_orient_matrix_UB_32 0.00000
_diffrn_orient_matrix_UB_33 0.00000
_diffrn_radiation_detector 'Nonius Kappa CCD'
_diffrn_radiation_monochromator graphite
_diffrn_radiation_source 'Nonius Kappa CCD'
_diffrn_radiation_type 'Mo K\a'
_diffrn_radiation_wavelength 0.7107
_diffrn_reflns_av_R_equivalents 0.04093
_diffrn_reflns_av_sigmaI/netI 0.109
_diffrn_reflns_limit_h_max 13
_diffrn_reflns_limit_h_min -13
_diffrn_reflns_limit_k_max 20
_diffrn_reflns_limit_k_min -20
_diffrn_reflns_limit_l_max 14
_diffrn_reflns_limit_l_min -14
_diffrn_reflns_number 8075
_diffrn_reflns_reduction_process 'Lp corrections applied'
_diffrn_reflns_theta_max 27.49
_diffrn_reflns_theta_min 3.16
_diffrn_standards_decay_% 0.00
_diffrn_standards_interval_count 0
_diffrn_standards_number 0
_exptl_absorpt_coefficient_mu 11.007
_exptl_absorpt_correction_type multi-scan
_exptl_crystal_colour yellow
_exptl_crystal_density_diffrn 2.720
_exptl_crystal_density_meas ?
_exptl_crystal_description plate
_exptl_crystal_F_000 1376.00
_exptl_crystal_size_max 0.12
_exptl_crystal_size_mid 0.10
_exptl_crystal_size_min 0.06
_refine_diff_density_max 1.69
_refine_diff_density_min -1.85
_refine_ls_abs_structure_details -
_refine_ls_abs_structure_Flack -
_refine_ls_extinction_coef -
_refine_ls_extinction_method none
_refine_ls_goodness_of_fit_all 1.314
_refine_ls_goodness_of_fit_ref 1.310
_refine_ls_hydrogen_treatment noref
_refine_ls_matrix_type full
_refine_ls_number_constraints 0
_refine_ls_number_parameters 190
_refine_ls_number_reflns 3517
_refine_ls_number_restraints 0
_refine_ls_R_factor_all 0.0464
_refine_ls_R_factor_gt 0.0460
_refine_ls_shift/su_max 0.0100
_refine_ls_shift/su_mean 0.0008
_refine_ls_structure_factor_coef F
_refine_ls_weighting_details 'w = 1/[\s^2^(Fo)]'
_refine_ls_weighting_scheme sigma
_refine_ls_wR_factor_all 0.0500
_refine_ls_wR_factor_ref 0.0500
_reflns_number_gt 3517
_reflns_number_total 4369
_reflns_threshold_expression I>2.00\s(I)
_cod_data_source_file b303365c.txt
_cod_data_source_block 03mlm034
_cod_depositor_comments
;
The following automatic conversions were performed:
'_exptl_absorpt_correction_type' value 'multiscan' changed to 'multi-scan'
according to '/home/saulius/struct/CIF-dictionaries/cif_core.dic'
dictionary named 'cif_core.dic' version 2.4.1 from 2010-06-29.

Automatic conversion script
Id: cif_fix_enum 1527 2010-12-29 10:47:43Z saulius 
;
_cod_original_cell_volume 1839.61(8)
_cod_original_sg_symbol_H-M 'P 21/n     '
_cod_original_formula_sum 'C12 H24 Cl2 O4 Pt Te2 '
_cod_database_code 7012991

loop_
_symmetry_equiv_pos_as_xyz
'   +x,   +y,   +z'
1/2-x,1/2+y,1/2-z
'   -x,   -y,   -z'
1/2+x,1/2-y,1/2+z

loop_
_atom_site_label
_atom_site_fract_x
_atom_site_fract_y
_atom_site_fract_z
_atom_site_U_iso_or_equiv
_atom_site_occupancy
_atom_site_refinement_flags
_atom_site_adp_type
_atom_site_calc_flag
_atom_site_calc_attached_atom
Pt(1) 0.02485(3) 0.20218(2) 0.31302(2) 0.01048(9) 1.000 . Uani d ?
Te(1) 0.10494(5) 0.07643(3) 0.20318(4) 0.01197(13) 1.000 . Uani d ?
Te(2) -0.08954(5) 0.10256(3) 0.44288(4) 0.01163(13) 1.000 . Uani d ?
Cl(1) 0.1432(2) 0.29316(12) 0.2021(2) 0.0186(5) 1.000 . Uani d ?
Cl(2) -0.0675(2) 0.31668(12) 0.4059(2) 0.0155(5) 1.000 . Uani d ?
O(1) 0.3176(5) 0.0361(3) 0.4231(4) 0.018(2) 1.000 . Uani d ?
O(2) 0.1674(5) 0.1378(4) 0.5742(4) 0.017(2) 1.000 . Uani d ?
O(3) -0.2967(5) 0.0719(3) 0.2308(5) 0.017(1) 1.000 . Uani d ?
O(4) -0.1402(5) 0.0884(3) 0.0329(5) 0.018(2) 1.000 . Uani d ?
C(1) 0.3107(7) 0.0907(5) 0.2170(7) 0.015(2) 1.000 . Uani d ?
C(2) 0.3722(8) 0.0309(5) 0.3090(7) 0.018(2) 1.000 . Uani d ?
C(3) 0.3601(8) 0.1092(5) 0.4917(7) 0.018(2) 1.000 . Uani d ?
C(4) 0.2990(7) 0.1127(5) 0.6069(7) 0.015(2) 1.000 . Uani d ?
C(5) 0.0886(8) 0.1290(5) 0.6711(7) 0.017(2) 1.000 . Uani d ?
C(6) -0.0451(7) 0.1574(5) 0.6211(7) 0.018(2) 1.000 . Uani d ?
C(7) -0.2821(7) 0.1515(5) 0.4130(7) 0.017(2) 1.000 . Uani d ?
C(8) -0.3217(7) 0.1524(5) 0.2768(7) 0.016(2) 1.000 . Uani d ?
C(9) -0.3416(7) 0.0604(5) 0.1043(6) 0.017(2) 1.000 . Uani d ?
C(10) -0.2714(7) 0.1137(5) 0.0206(7) 0.016(2) 1.000 . Uani d ?
C(11) -0.0571(8) 0.1493(5) -0.0108(7) 0.018(2) 1.000 . Uani d ?
C(12) 0.0791(7) 0.1179(5) 0.0158(6) 0.013(2) 1.000 . Uani d ?
H(1) 0.3411 0.0815 0.1401 0.018 1.000 . Uiso c ?
H(2) 0.3342 0.1473 0.2427 0.018 1.000 . Uiso c ?
H(3) 0.4623 0.0417 0.3238 0.021 1.000 . Uiso c ?
H(4) 0.3609 -0.0250 0.2776 0.021 1.000 . Uiso c ?
H(5) 0.4517 0.1084 0.5088 0.024 1.000 . Uiso c ?
H(6) 0.3374 0.1586 0.4439 0.024 1.000 . Uiso c ?
H(7) 0.3418 0.1516 0.6641 0.018 1.000 . Uiso c ?
H(8) 0.3021 0.0583 0.6458 0.018 1.000 . Uiso c ?
H(9) 0.0858 0.0710 0.6956 0.021 1.000 . Uiso c ?
H(10) 0.1212 0.1612 0.7402 0.021 1.000 . Uiso c ?
H(11) -0.0454 0.2180 0.6148 0.027 1.000 . Uiso c ?
H(12) -0.1057 0.1415 0.6738 0.027 1.000 . Uiso c ?
H(13) -0.3391 0.1176 0.4531 0.021 1.000 . Uiso c ?
H(14) -0.2846 0.2076 0.4454 0.021 1.000 . Uiso c ?
H(15) -0.2750 0.1942 0.2385 0.019 1.000 . Uiso c ?
H(16) -0.4114 0.1652 0.2602 0.019 1.000 . Uiso c ?
H(17) -0.3315 0.0024 0.0826 0.023 1.000 . Uiso c ?
H(18) -0.4314 0.0732 0.0904 0.023 1.000 . Uiso c ?
H(19) -0.2774 0.1714 0.0431 0.018 1.000 . Uiso c ?
H(20) -0.3078 0.1075 -0.0621 0.018 1.000 . Uiso c ?
H(21) -0.0785 0.1578 -0.0967 0.022 1.000 . Uiso c ?
H(22) -0.0657 0.2019 0.0294 0.022 1.000 . Uiso c ?
H(23) 0.1379 0.1610 0.0023 0.016 1.000 . Uiso c ?
H(24) 0.0917 0.0718 -0.0380 0.016 1.000 . Uiso c ?

loop_
_atom_site_aniso_label
_atom_site_aniso_U_11
_atom_site_aniso_U_22
_atom_site_aniso_U_33
_atom_site_aniso_U_12
_atom_site_aniso_U_13
_atom_site_aniso_U_23
Pt(1) 0.0102(2) 0.0112(2) 0.0100(2) -0.00044(12) 0.00089(13) -0.00038(11)
Te(1) 0.0123(3) 0.0118(3) 0.0120(3) -0.0005(2) 0.0028(2) -0.0004(2)
Te(2) 0.0114(3) 0.0127(3) 0.0109(3) -0.0001(2) 0.0018(2) 0.0005(2)
Cl(1) 0.0221(10) 0.0142(10) 0.0207(10) -0.0053(8) 0.0077(9) 0.0014(8)
Cl(2) 0.0182(10) 0.0123(10) 0.0157(9) 0.0021(8) 0.0006(8) -0.0029(8)
O(1) 0.022(3) 0.019(3) 0.012(3) -0.003(2) -0.000(2) 0.003(2)
O(2) 0.011(3) 0.032(4) 0.008(3) 0.000(3) 0.000(2) 0.008(2)
O(3) 0.024(3) 0.008(3) 0.017(3) 0.005(2) 0.001(3) -0.000(2)
O(4) 0.015(3) 0.018(3) 0.018(3) 0.002(2) -0.003(2) 0.003(2)
C(1) 0.015(4) 0.020(5) 0.012(4) 0.003(3) 0.010(3) 0.001(3)
C(2) 0.018(4) 0.017(5) 0.018(4) 0.004(4) 0.002(4) -0.000(3)
C(3) 0.021(4) 0.021(5) 0.013(4) -0.008(4) 0.001(4) -0.001(3)
C(4) 0.012(4) 0.019(4) 0.014(4) 0.002(3) 0.001(3) 0.001(3)
C(5) 0.020(4) 0.011(4) 0.019(4) -0.007(3) -0.000(4) -0.003(3)
C(6) 0.017(4) 0.026(5) 0.012(4) 0.009(4) 0.006(4) -0.007(3)
C(7) 0.012(4) 0.024(5) 0.016(4) 0.003(4) 0.009(3) 0.004(4)
C(8) 0.014(4) 0.008(4) 0.026(4) 0.000(3) -0.002(4) 0.005(3)
C(9) 0.020(4) 0.022(5) 0.007(4) -0.001(4) -0.007(3) -0.003(3)
C(10) 0.006(4) 0.023(5) 0.018(4) 0.006(3) -0.002(3) 0.003(3)
C(11) 0.021(4) 0.013(4) 0.021(4) 0.003(3) 0.009(4) 0.007(4)
C(12) 0.016(4) 0.013(4) 0.009(4) -0.000(3) 0.001(3) -0.001(3)

loop_
_atom_type_symbol
_atom_type_oxidation_number
_atom_type_number_in_cell
_atom_type_scat_dispersion_real
_atom_type_scat_dispersion_imag
_atom_type_scat_source
C 0 48 0.002 0.002
;International Tables for Crystallography
(1992, Vol. C, Table 6.1.1.2)
;
H 0 96 0.000 0.000
;International Tables for Crystallography
(1992, Vol. C, Table 6.1.1.2)
;
O 0 16 0.008 0.006
;International Tables for Crystallography
(1992, Vol. C, Table 6.1.1.2)
;
Te 0 8 -0.772 1.675
;International Tables for Crystallography
(1992, Vol. C, Tables 4.2.6.8 and 6.1.1.1)
;
Cl 0 8 0.132 0.159
;International Tables for Crystallography
(1992, Vol. C, Tables 4.2.6.8 and 6.1.1.1)
;
Pt 0 4 -2.352 8.388
;International Tables for Crystallography
(1992, Vol. C, Tables 4.2.6.8 and 6.1.1.1)
;

loop_
_geom_angle_atom_site_label_1
_geom_angle_atom_site_label_2
_geom_angle_atom_site_label_3
_geom_angle
_geom_angle_site_symmetry_1
_geom_angle_site_symmetry_2
_geom_angle_site_symmetry_3
_geom_angle_publ_flag
Te(1) Pt(1) Te(2) 88.81(2) . . . ?
Te(1) Pt(1) Cl(1) 90.87(6) . . . ?
Te(1) Pt(1) Cl(2) 174.96(6) . . . ?
Te(2) Pt(1) Cl(1) 176.12(6) . . . ?
Te(2) Pt(1) Cl(2) 89.68(5) . . . ?
Cl(1) Pt(1) Cl(2) 90.97(7) . . . ?
Pt(1) Te(1) C(1) 105.5(2) . . . ?
Pt(1) Te(1) C(12) 101.7(2) . . . ?
C(1) Te(1) C(12) 93.0(3) . . . ?
Pt(1) Te(2) C(6) 101.2(3) . . . ?
Pt(1) Te(2) C(7) 100.6(2) . . . ?
C(6) Te(2) C(7) 95.5(3) . . . ?
C(2) O(1) C(3) 112.1(6) . . . ?
C(4) O(2) C(5) 113.8(6) . . . ?
C(8) O(3) C(9) 114.2(7) . . . ?
C(10) O(4) C(11) 113.4(7) . . . ?
Te(1) C(1) C(2) 109.6(6) . . . ?
Te(1) C(1) H(1) 110.8 . . . no
Te(1) C(1) H(2) 109.8 . . . no
C(2) C(1) H(1) 110.3 . . . no
C(2) C(1) H(2) 108.6 . . . no
H(1) C(1) H(2) 107.7 . . . no
O(1) C(2) C(1) 112.0(7) . . . ?
O(1) C(2) H(3) 108.9 . . . no
O(1) C(2) H(4) 108.9 . . . no
C(1) C(2) H(3) 110.3 . . . no
C(1) C(2) H(4) 108.8 . . . no
H(3) C(2) H(4) 108.0 . . . no
O(1) C(3) C(4) 110.0(7) . . . ?
O(1) C(3) H(5) 109.8 . . . no
O(1) C(3) H(6) 109.4 . . . no
C(4) C(3) H(5) 110.6 . . . no
C(4) C(3) H(6) 109.5 . . . no
H(5) C(3) H(6) 107.5 . . . no
O(2) C(4) C(3) 106.8(7) . . . ?
O(2) C(4) H(7) 110.5 . . . no
O(2) C(4) H(8) 110.1 . . . no
C(3) C(4) H(7) 111.7 . . . no
C(3) C(4) H(8) 110.4 . . . no
H(7) C(4) H(8) 107.3 . . . no
O(2) C(5) C(6) 106.8(7) . . . ?
O(2) C(5) H(9) 110.0 . . . no
O(2) C(5) H(10) 111.0 . . . no
C(6) C(5) H(9) 109.3 . . . no
C(6) C(5) H(10) 111.5 . . . no
H(9) C(5) H(10) 108.2 . . . no
Te(2) C(6) C(5) 107.9(5) . . . ?
Te(2) C(6) H(11) 109.9 . . . no
Te(2) C(6) H(12) 111.2 . . . no
C(5) C(6) H(11) 108.5 . . . no
C(5) C(6) H(12) 111.0 . . . no
H(11) C(6) H(12) 108.3 . . . no
Te(2) C(7) C(8) 107.7(5) . . . ?
Te(2) C(7) H(13) 110.6 . . . no
Te(2) C(7) H(14) 110.0 . . . no
C(8) C(7) H(13) 110.4 . . . no
C(8) C(7) H(14) 110.1 . . . no
H(13) C(7) H(14) 108.0 . . . no
O(3) C(8) C(7) 107.8(7) . . . ?
O(3) C(8) H(15) 110.3 . . . no
O(3) C(8) H(16) 110.0 . . . no
C(7) C(8) H(15) 110.4 . . . no
C(7) C(8) H(16) 110.2 . . . no
H(15) C(8) H(16) 108.1 . . . no
O(3) C(9) C(10) 113.2(7) . . . ?
O(3) C(9) H(17) 109.3 . . . no
O(3) C(9) H(18) 109.7 . . . no
C(10) C(9) H(17) 108.2 . . . no
C(10) C(9) H(18) 108.8 . . . no
H(17) C(9) H(18) 107.4 . . . no
O(4) C(10) C(9) 108.5(7) . . . ?
O(4) C(10) H(19) 109.8 . . . no
O(4) C(10) H(20) 109.9 . . . no
C(9) C(10) H(19) 109.4 . . . no
C(9) C(10) H(20) 110.8 . . . no
H(19) C(10) H(20) 108.5 . . . no
O(4) C(11) C(12) 108.1(7) . . . ?
O(4) C(11) H(21) 110.2 . . . no
O(4) C(11) H(22) 110.2 . . . no
C(12) C(11) H(21) 110.5 . . . no
C(12) C(11) H(22) 109.7 . . . no
H(21) C(11) H(22) 108.1 . . . no
Te(1) C(12) C(11) 107.6(5) . . . ?
Te(1) C(12) H(23) 111.0 . . . no
Te(1) C(12) H(24) 110.2 . . . no
C(11) C(12) H(23) 110.4 . . . no
C(11) C(12) H(24) 109.0 . . . no
H(23) C(12) H(24) 108.6 . . . no

loop_
_geom_bond_atom_site_label_1
_geom_bond_atom_site_label_2
_geom_bond_distance
_geom_bond_site_symmetry_1
_geom_bond_site_symmetry_2
_geom_bond_publ_flag
Pt(1) Te(1) 2.5357(6) . . ?
Pt(1) Te(2) 2.5322(6) . . ?
Pt(1) Cl(1) 2.344(2) . . ?
Pt(1) Cl(2) 2.356(2) . . ?
Te(1) C(1) 2.164(9) . . ?
Te(1) C(12) 2.159(8) . . ?
Te(2) C(6) 2.156(9) . . ?
Te(2) C(7) 2.161(9) . . ?
O(1) C(2) 1.444(10) . . ?
O(1) C(3) 1.434(11) . . ?
O(2) C(4) 1.447(10) . . ?
O(2) C(5) 1.432(10) . . ?
O(3) C(8) 1.416(10) . . ?
O(3) C(9) 1.436(10) . . ?
O(4) C(10) 1.430(10) . . ?
O(4) C(11) 1.426(10) . . ?
C(1) C(2) 1.487(12) . . ?
C(1) H(1) 0.95 . . no
C(1) H(2) 0.97 . . no
C(2) H(3) 0.96 . . no
C(2) H(4) 0.96 . . no
C(3) C(4) 1.490(12) . . ?
C(3) H(5) 0.96 . . no
C(3) H(6) 0.96 . . no
C(4) H(7) 0.96 . . no
C(4) H(8) 0.97 . . no
C(5) C(6) 1.520(13) . . ?
C(5) H(9) 0.96 . . no
C(5) H(10) 0.95 . . no
C(6) H(11) 0.97 . . no
C(6) H(12) 0.94 . . no
C(7) C(8) 1.515(12) . . ?
C(7) H(13) 0.95 . . no
C(7) H(14) 0.96 . . no
C(8) H(15) 0.95 . . no
C(8) H(16) 0.96 . . no
C(9) C(10) 1.508(12) . . ?
C(9) H(17) 0.96 . . no
C(9) H(18) 0.96 . . no
C(10) H(19) 0.96 . . no
C(10) H(20) 0.96 . . no
C(11) C(12) 1.515(12) . . ?
C(11) H(21) 0.96 . . no
C(11) H(22) 0.96 . . no
C(12) H(23) 0.95 . . no
C(12) H(24) 0.96 . . no

loop_
_geom_contact_atom_site_label_1
_geom_contact_atom_site_label_2
_geom_contact_distance
_geom_contact_site_symmetry_1
_geom_contact_site_symmetry_2
_geom_contact_publ_flag
Cl(1) C(7) 3.484(9) . 4_554 no
Cl(1) C(6) 3.582(9) . 4_554 no
Cl(2) C(10) 3.414(9) . 4 no
O(1) C(7) 3.537(11) . 3_556 no
O(3) C(4) 3.447(10) . 3_556 no
O(4) C(12) 3.405(10) . 3 no

loop_
_geom_torsion_atom_site_label_1
_geom_torsion_atom_site_label_2
_geom_torsion_atom_site_label_3
_geom_torsion_atom_site_label_4
_geom_torsion_site_symmetry_1
_geom_torsion_site_symmetry_2
_geom_torsion_site_symmetry_3
_geom_torsion_site_symmetry_4
_geom_torsion
_geom_torsion_publ_flag
Pt(1) Te(1) C(1) C(2) . . . . 104.9(6) no
Pt(1) Te(1) C(12) C(11) . . . . -51.0(6) no
Pt(1) Te(2) C(6) C(5) . . . . -81.0(6) no
Pt(1) Te(2) C(7) C(8) . . . . 55.6(6) no
Te(1) Pt(1) Te(2) C(6) . . . . 136.5(2) no
Te(1) Pt(1) Te(2) C(7) . . . . -125.6(3) no
Te(1) C(1) C(2) O(1) . . . . -50.9(8) no
Te(1) C(12) C(11) O(4) . . . . -47.6(8) no
Te(2) Pt(1) Te(1) C(1) . . . . -126.0(2) no
Te(2) Pt(1) Te(1) C(12) . . . . 137.5(2) no
Te(2) C(6) C(5) O(2) . . . . 44.8(8) no
Te(2) C(7) C(8) O(3) . . . . 50.7(7) no
Cl(1) Pt(1) Te(1) C(1) . . . . 50.1(2) no
Cl(1) Pt(1) Te(1) C(12) . . . . -46.4(2) no
Cl(1) Pt(1) Te(2) C(6) . . . . 51.3(9) no
Cl(1) Pt(1) Te(2) C(7) . . . . 149.2(9) no
Cl(2) Pt(1) Te(1) C(1) . . . . 161.4(7) no
Cl(2) Pt(1) Te(1) C(12) . . . . 64.9(7) no
Cl(2) Pt(1) Te(2) C(6) . . . . -48.3(2) no
Cl(2) Pt(1) Te(2) C(7) . . . . 49.6(3) no
O(1) C(3) C(4) O(2) . . . . -74.6(9) no
O(3) C(9) C(10) O(4) . . . . 63.5(9) no
C(1) Te(1) C(12) C(11) . . . . -157.5(6) no
C(1) C(2) O(1) C(3) . . . . -75.5(9) no
C(2) O(1) C(3) C(4) . . . . 178.7(7) no
C(2) C(1) Te(1) C(12) . . . . -152.1(6) no
C(3) C(4) O(2) C(5) . . . . 168.8(7) no
C(4) O(2) C(5) C(6) . . . . -179.7(7) no
C(5) C(6) Te(2) C(7) . . . . 177.0(6) no
C(6) Te(2) C(7) C(8) . . . . 158.1(6) no
C(7) C(8) O(3) C(9) . . . . 173.9(7) no
C(8) O(3) C(9) C(10) . . . . 66.9(9) no
C(9) C(10) O(4) C(11) . . . . -161.6(7) no
C(10) O(4) C(11) C(12) . . . . 175.9(7) no
